data_7101070
loop_
_publ_author_name
'Jonathan Steed'
'Kirsty Anderson'
'Andres E. Goeta'
'Kirsty S. B. Hancock'

_publ_section_title
;
Unusual variations in the incidence of Z'>1 in
oxo-anion structures
;
_journal_name_full 'Chemical Communications'
_journal_paper_doi 10.1039/b602492k
_journal_year 2006
_chemical_formula_moiety 'C6 H10 N2, 2(Br)'
_chemical_formula_sum 'C6 H10 Br2 N2'
_chemical_formula_weight 269.98
_space_group_IT_number 14
_symmetry_cell_setting monoclinic
_symmetry_space_group_name_Hall '-P 2ybc'
_symmetry_space_group_name_H-M 'P 1 21/c 1'
_cell_angle_alpha 90.00
_cell_angle_beta 92.82(3)
_cell_angle_gamma 90.00
_cell_formula_units_Z 4
_cell_length_a 8.3858(17)
_cell_length_b 8.1422(16)
_cell_length_c 13.592(3)
_cell_measurement_temperature 100(2)
_cell_volume 926.9(3)
_diffrn_ambient_temperature 100(2)
_exptl_crystal_density_diffrn 1.935
_cod_depositor_comments
;
The following automatic conversions were performed:
'_symmetry_cell_setting' value 'Monoclinic' changed to 'monoclinic'
according to '/home/saulius/struct/CIF-dictionaries/cif_core.dic'
dictionary named 'cif_core.dic' version 2.4.1 from 2010-06-29.

Automatic conversion script
Id: cif_fix_enum 1527 2010-12-29 10:47:43Z saulius 
;
_cod_original_sg_symbol_H-M 'P 21/c'
_cod_database_code 7101070

loop_
_symmetry_equiv_pos_as_xyz
'x, y, z'
'-x, y+1/2, -z+1/2'
'-x, -y, -z'
'x, -y-1/2, z-1/2'

loop_
_atom_site_label
_atom_site_type_symbol
_atom_site_fract_x
_atom_site_fract_y
_atom_site_fract_z
_atom_site_U_iso_or_equiv
_atom_site_adp_type
_atom_site_occupancy
_atom_site_symmetry_multiplicity
_atom_site_calc_flag
_atom_site_refinement_flags
_atom_site_disorder_assembly
_atom_site_disorder_group
Br1 Br 0.01953(13) 0.02920(13) 0.32127(8) 0.0181(4) Uani 1 1 d . . .
Br2 Br 0.51188(12) 0.00232(12) 0.65410(8) 0.0159(4) Uani 1 1 d . . .
N1 N 0.2205(11) 0.8548(12) 0.5108(7) 0.019(2) Uani 1 1 d . . .
H1A H 0.1923 0.8964 0.4503 0.028 Uiso 1 1 calc R . .
H1B H 0.3137 0.9017 0.5337 0.028 Uiso 1 1 calc R . .
H1C H 0.1424 0.8771 0.5531 0.028 Uiso 1 1 calc R . .
N2 N 0.2700(12) 0.3531(11) 0.3136(7) 0.020(2) Uani 1 1 d . . .
H2A H 0.2957 0.2453 0.3224 0.031 Uiso 1 1 calc R . .
H2B H 0.3423 0.4015 0.2751 0.031 Uiso 1 1 calc R . .
H2C H 0.1708 0.3612 0.2838 0.031 Uiso 1 1 calc R . .
C1 C 0.2415(12) 0.6774(14) 0.5035(8) 0.016(2) Uani 1 1 d . . .
C2 C 0.2387(13) 0.6038(13) 0.4131(8) 0.016(2) Uani 1 1 d . . .
H2 H 0.2148 0.6652 0.3548 0.020 Uiso 1 1 calc R . .
C3 C 0.2722(13) 0.4349(13) 0.4087(8) 0.016(2) Uani 1 1 d . . .
C4 C 0.3027(15) 0.3451(14) 0.4936(8) 0.020(2) Uani 1 1 d . . .
H4 H 0.3193 0.2299 0.4899 0.024 Uiso 1 1 calc R . .
C5 C 0.3093(18) 0.4243(15) 0.5854(9) 0.031(3) Uani 1 1 d . . .
H5 H 0.3373 0.3641 0.6436 0.037 Uiso 1 1 calc R . .
C6 C 0.2746(15) 0.5914(14) 0.5911(8) 0.021(2) Uani 1 1 d . . .
H6 H 0.2734 0.6454 0.6530 0.026 Uiso 1 1 calc R . .

loop_
_atom_site_aniso_label
_atom_site_aniso_U_11
_atom_site_aniso_U_22
_atom_site_aniso_U_33
_atom_site_aniso_U_23
_atom_site_aniso_U_13
_atom_site_aniso_U_12
Br1 0.0204(6) 0.0127(5) 0.0212(6) 0.0004(4) 0.0007(4) 0.0005(4)
Br2 0.0202(6) 0.0097(5) 0.0179(6) -0.0006(4) 0.0022(4) 0.0027(4)
N1 0.015(5) 0.020(5) 0.021(5) 0.000(4) 0.003(4) 0.003(4)
N2 0.026(5) 0.014(4) 0.022(5) -0.003(4) 0.010(4) 0.000(4)
C1 0.011(5) 0.012(5) 0.024(6) 0.003(4) 0.002(4) 0.002(4)
C2 0.017(5) 0.015(5) 0.017(5) 0.003(4) 0.001(4) -0.002(4)
C3 0.012(5) 0.014(5) 0.024(6) -0.004(4) 0.006(4) 0.002(4)
C4 0.028(6) 0.014(5) 0.017(5) -0.001(4) 0.001(5) 0.001(5)
C5 0.053(9) 0.015(6) 0.024(6) 0.003(5) 0.006(6) 0.010(6)
C6 0.034(7) 0.016(6) 0.014(5) 0.001(4) -0.001(5) 0.005(5)

loop_
_geom_bond_atom_site_label_1
_geom_bond_atom_site_label_2
_geom_bond_distance
_geom_bond_site_symmetry_2
_geom_bond_publ_flag
N1 C1 1.460(14) . ?
N2 C3 1.454(13) . ?
C1 C2 1.366(15) . ?
C1 C6 1.398(15) . ?
C2 C3 1.405(15) . ?
C3 C4 1.380(15) . ?
C4 C5 1.403(16) . ?
C5 C6 1.394(17) . ?

loop_
_cod_related_entry_id
_cod_related_entry_database
_cod_related_entry_code
1 ChemSpider 15495697
